data_7002172
loop_
_publ_author_name
'Pailloux, Sylvie'
'Shirima, Cornel Edicome'
'Ray, Alisha D.'
'Duesler, Eileen N.'
'Smith, Karen Ann'
'Paine, Robert T.'
'Klaehn, John R.'
'McIlwain, Michael E.'
'Hay, Benjamin P.'

_publ_section_title
;
 Synthesis and lanthanide coordination chemistry of trifluoromethyl
 derivatives of phosphinoylmethyl pyridine N-oxides
;
_journal_issue 36
_journal_name_full 'Dalton Transactions'
_journal_page_first 7486
_journal_page_last 7493
_journal_paper_doi 10.1039/b905947d
_journal_year 2009
_chemical_formula_moiety 'C22 H12 F12 N O P'
_chemical_formula_sum 'C22 H12 F12 N O P'
_chemical_formula_weight 565.30
_chemical_name_systematic
;
?
;
_space_group_IT_number 14
_symmetry_cell_setting monoclinic
_symmetry_space_group_name_Hall '-P 2ybc'
_symmetry_space_group_name_H-M 'P 1 21/c 1'
_atom_sites_solution_hydrogens geom
_atom_sites_solution_primary direct
_atom_sites_solution_secondary difmap
_audit_creation_method SHELXL-97
_cell_angle_alpha 90.00
_cell_angle_beta 104.192(6)
_cell_angle_gamma 90.00
_cell_formula_units_Z 4
_cell_length_a 11.6362(12)
_cell_length_b 19.362(3)
_cell_length_c 10.6850(13)
_cell_measurement_reflns_used 6952
_cell_measurement_temperature 223(2)
_cell_measurement_theta_max 32.69
_cell_measurement_theta_min 2.23
_cell_volume 2333.9(5)
_computing_cell_refinement 'Bruker SMART'
_computing_data_collection 'Bruker SMART'
_computing_data_reduction 'Bruker SAINT'
_computing_molecular_graphics 'Bruker SHELXTL'
_computing_publication_material 'Bruker SHELXTL'
_computing_structure_refinement 'SHELXL-97 (Sheldrick, 1997)'
_computing_structure_solution 'SHELXS-97 (Sheldrick, 1990)'
_diffrn_ambient_temperature 223(2)
_diffrn_measured_fraction_theta_full 0.996
_diffrn_measured_fraction_theta_max 0.996
_diffrn_measurement_device_type 'CCD area detector'
_diffrn_measurement_method 'phi and omega scans'
_diffrn_radiation_monochromator graphite
_diffrn_radiation_source 'fine-focus sealed tube'
_diffrn_radiation_type MoK\a
_diffrn_radiation_wavelength 0.71073
_diffrn_reflns_av_R_equivalents 0.0172
_diffrn_reflns_av_sigmaI/netI 0.0158
_diffrn_reflns_limit_h_max 15
_diffrn_reflns_limit_h_min -15
_diffrn_reflns_limit_k_max 26
_diffrn_reflns_limit_k_min -26
_diffrn_reflns_limit_l_max 14
_diffrn_reflns_limit_l_min -14
_diffrn_reflns_number 32662
_diffrn_reflns_theta_full 29.13
_diffrn_reflns_theta_max 29.13
_diffrn_reflns_theta_min 2.09
_exptl_absorpt_coefficient_mu 0.230
_exptl_absorpt_correction_T_max 0.93
_exptl_absorpt_correction_T_min 0.90
_exptl_absorpt_correction_type multi-scan
_exptl_absorpt_process_details Bruker,SADABS
_exptl_crystal_colour colourless
_exptl_crystal_density_diffrn 1.609
_exptl_crystal_density_method 'not measured'
_exptl_crystal_description block
_exptl_crystal_F_000 1128
_exptl_crystal_size_max 0.46
_exptl_crystal_size_mid 0.44
_exptl_crystal_size_min 0.28
_refine_diff_density_max 0.634
_refine_diff_density_min -0.272
_refine_diff_density_rms 0.059
_refine_ls_extinction_method none
_refine_ls_goodness_of_fit_ref 0.987
_refine_ls_hydrogen_treatment noref
_refine_ls_matrix_type full
_refine_ls_number_parameters 415
_refine_ls_number_reflns 6258
_refine_ls_number_restraints 0
_refine_ls_restrained_S_all 0.987
_refine_ls_R_factor_all 0.0687
_refine_ls_R_factor_gt 0.0537
_refine_ls_shift/su_max 0.001
_refine_ls_shift/su_mean 0.000
_refine_ls_structure_factor_coef Fsqd
_refine_ls_weighting_details 'calc w[\s^2^(Fo^2^)+(0.2000P)^2^+0.0000P] where P=(Fo^2^+2Fc^2^)/3'
_refine_ls_weighting_scheme calc
_refine_ls_wR_factor_gt 0.1970
_refine_ls_wR_factor_ref 0.2327
_reflns_number_gt 4864
_reflns_number_total 6258
_reflns_threshold_expression >2sigma(I)
_cod_data_source_file b905947d.txt
_cod_data_source_block rpsl20a
_cod_depositor_comments
;
The following automatic conversions were performed:
'_symmetry_cell_setting' value 'Monoclinic' changed to 'monoclinic'
according to '/home/saulius/struct/CIF-dictionaries/cif_core.dic'
dictionary named 'cif_core.dic' version 2.4.1 from 2010-06-29.

Automatic conversion script
Id: cif_fix_enum 1527 2010-12-29 10:47:43Z saulius 
;
_cod_original_sg_symbol_H-M P2(1)/c
_cod_database_code 7002172

loop_
_symmetry_equiv_pos_as_xyz
'x, y, z'
'-x, y+1/2, -z+1/2'
'-x, -y, -z'
'x, -y-1/2, z-1/2'

loop_
_atom_site_label
_atom_site_type_symbol
_atom_site_fract_x
_atom_site_fract_y
_atom_site_fract_z
_atom_site_U_iso_or_equiv
_atom_site_adp_type
_atom_site_occupancy
_atom_site_symmetry_multiplicity
_atom_site_calc_flag
_atom_site_refinement_flags
_atom_site_disorder_assembly
_atom_site_disorder_group
P1 P 0.41167(3) 0.25363(2) 0.42572(4) 0.03335(18) Uani 1 1 d . . .
O1 O 0.42051(12) 0.24666(7) 0.28977(13) 0.0440(3) Uani 1 1 d . . .
N1 N 0.57604(15) 0.11123(9) 0.61143(18) 0.0515(4) Uani 1 1 d . . .
C1 C 0.66510(19) 0.06736(12) 0.6096(3) 0.0612(6) Uani 1 1 d . . .
H1 H 0.7226 0.0596 0.6871 0.073 Uiso 1 1 calc R . .
C2 C 0.6765(2) 0.03310(12) 0.5001(3) 0.0644(6) Uani 1 1 d . . .
H2 H 0.7403 0.0029 0.5031 0.077 Uiso 1 1 calc R . .
C3 C 0.5942(2) 0.04392(13) 0.3889(3) 0.0644(6) Uani 1 1 d . . .
H3 H 0.5992 0.0204 0.3134 0.077 Uiso 1 1 calc R . .
C4 C 0.50193(19) 0.09003(11) 0.3862(2) 0.0533(5) Uani 1 1 d . . .
H4 H 0.4448 0.0990 0.3090 0.064 Uiso 1 1 calc R . .
C5 C 0.49619(15) 0.12243(9) 0.50034(18) 0.0414(4) Uani 1 1 d . . .
C6 C 0.39850(14) 0.17285(9) 0.50585(17) 0.0401(4) Uani 1 1 d . . .
H6A H 0.4000 0.1821 0.5964 0.048 Uiso 1 1 calc R . .
H6B H 0.3218 0.1517 0.4654 0.048 Uiso 1 1 calc R . .
C7 C 0.28027(13) 0.30364(9) 0.42918(16) 0.0379(4) Uani 1 1 d . . .
C8 C 0.24418(14) 0.31757(10) 0.54064(18) 0.0420(4) Uani 1 1 d . . .
H8 H 0.2890 0.3019 0.6211 0.050 Uiso 1 1 calc R . .
C9 C 0.14085(15) 0.35511(11) 0.5321(2) 0.0493(5) Uani 1 1 d . A .
C10 C 0.07454(15) 0.37936(12) 0.4156(2) 0.0533(5) Uani 1 1 d . . .
H10 H 0.0040 0.4040 0.4111 0.064 Uiso 1 1 calc R . .
C11 C 0.11334(16) 0.36688(12) 0.3052(2) 0.0540(5) Uani 1 1 d . B .
C12 C 0.21503(15) 0.32895(11) 0.31154(18) 0.0472(4) Uani 1 1 d . . .
H12 H 0.2402 0.3202 0.2359 0.057 Uiso 1 1 calc R . .
C13 C 0.1033(2) 0.37048(19) 0.6545(3) 0.0800(9) Uani 1 1 d . . .
F1 F 0.1938(3) 0.4112(3) 0.7398(4) 0.0999(14) Uani 0.60 1 d P A 1
F2 F 0.0109(5) 0.4080(5) 0.6437(7) 0.128(3) Uani 0.60 1 d P A 1
F3 F 0.1025(7) 0.3191(3) 0.7279(6) 0.115(2) Uani 0.60 1 d P A 1
F1A F 0.1659(8) 0.3527(8) 0.7501(6) 0.130(4) Uani 0.40 1 d P A 2
F2A F 0.0085(12) 0.3224(7) 0.6477(13) 0.191(5) Uani 0.40 1 d P A 2
F3A F 0.0504(13) 0.4253(8) 0.6480(12) 0.168(7) Uani 0.40 1 d P A 2
C14 C 0.0484(3) 0.3978(3) 0.1782(3) 0.1033(13) Uani 1 1 d . . .
F4 F 0.0934(7) 0.3855(6) 0.0843(6) 0.115(3) Uani 0.50 1 d P B 1
F5 F -0.0585(6) 0.3662(8) 0.1395(7) 0.160(4) Uani 0.50 1 d P B 1
F6 F 0.0209(18) 0.4613(5) 0.1868(8) 0.215(7) Uani 0.50 1 d P B 1
F4A F -0.0528(6) 0.4182(7) 0.1742(9) 0.139(4) Uani 0.50 1 d P B 2
F5A F 0.1097(7) 0.4559(7) 0.1548(10) 0.163(5) Uani 0.50 1 d P B 2
F6A F 0.0437(15) 0.3537(11) 0.0864(10) 0.244(8) Uani 0.50 1 d P B 2
C15 C 0.53585(12) 0.30060(8) 0.52345(15) 0.0342(3) Uani 1 1 d . . .
C16 C 0.60683(13) 0.27489(10) 0.63715(16) 0.0368(4) Uani 1 1 d . . .
H16 H 0.5890 0.2322 0.6700 0.044 Uiso 1 1 calc R . .
C17 C 0.70499(13) 0.31279(10) 0.70253(17) 0.0415(4) Uani 1 1 d . C .
C18 C 0.73049(15) 0.37582(10) 0.65716(19) 0.0464(4) Uani 1 1 d . . .
H18 H 0.7968 0.4011 0.7021 0.056 Uiso 1 1 calc R . .
C19 C 0.65797(15) 0.40185(10) 0.5448(2) 0.0454(4) Uani 1 1 d . . .
C20 C 0.56131(14) 0.36390(9) 0.47510(18) 0.0408(4) Uani 1 1 d . . .
H20 H 0.5142 0.3809 0.3968 0.049 Uiso 1 1 calc R . .
C21 C 0.78285(18) 0.28334(14) 0.8240(2) 0.0571(5) Uani 1 1 d . . .
F7 F 0.8924(4) 0.2950(5) 0.8465(7) 0.109(3) Uani 0.50 1 d P C 1
F8 F 0.7468(8) 0.3004(5) 0.9290(7) 0.106(3) Uani 0.50 1 d P C 1
F9 F 0.7726(5) 0.2120(2) 0.8343(6) 0.0961(19) Uani 0.50 1 d P C 1
F7A F 0.7328(6) 0.2765(6) 0.9114(7) 0.123(4) Uani 0.50 1 d P C 2
F8A F 0.8360(7) 0.2306(4) 0.7976(6) 0.132(3) Uani 0.50 1 d P C 2
F9A F 0.8715(6) 0.3288(4) 0.8689(7) 0.121(3) Uani 0.50 1 d P C 2
C22 C 0.6854(2) 0.47071(12) 0.4985(3) 0.0620(6) Uani 1 1 d . . .
F10 F 0.60485(18) 0.49306(9) 0.3958(2) 0.0998(6) Uani 1 1 d . . .
F11 F 0.78757(15) 0.47229(11) 0.4666(2) 0.1052(7) Uani 1 1 d . . .
F12 F 0.6886(2) 0.51961(9) 0.5873(2) 0.1065(7) Uani 1 1 d . . .

loop_
_atom_site_aniso_label
_atom_site_aniso_U_11
_atom_site_aniso_U_22
_atom_site_aniso_U_33
_atom_site_aniso_U_23
_atom_site_aniso_U_13
_atom_site_aniso_U_12
P1 0.0337(3) 0.0404(3) 0.0265(3) -0.00330(14) 0.00832(18) -0.00445(13)
O1 0.0476(7) 0.0572(9) 0.0284(6) -0.0052(5) 0.0114(5) -0.0073(5)
N1 0.0562(8) 0.0459(9) 0.0514(10) -0.0024(7) 0.0110(7) 0.0007(7)
C1 0.0583(11) 0.0510(12) 0.0718(15) 0.0045(11) 0.0112(10) 0.0045(9)
C2 0.0655(12) 0.0452(11) 0.0897(19) 0.0017(11) 0.0331(12) 0.0045(9)
C3 0.0795(14) 0.0496(12) 0.0764(16) -0.0148(11) 0.0426(13) -0.0055(10)
C4 0.0671(11) 0.0484(11) 0.0492(12) -0.0092(9) 0.0232(9) -0.0077(9)
C5 0.0479(8) 0.0347(8) 0.0447(9) -0.0015(7) 0.0174(7) -0.0084(6)
C6 0.0427(7) 0.0429(9) 0.0369(8) -0.0022(7) 0.0136(6) -0.0076(6)
C7 0.0334(6) 0.0449(9) 0.0332(8) -0.0009(7) 0.0037(6) -0.0031(6)
C8 0.0371(7) 0.0519(10) 0.0369(9) 0.0064(7) 0.0092(6) 0.0032(6)
C9 0.0397(8) 0.0613(12) 0.0500(11) 0.0084(9) 0.0170(7) 0.0058(7)
C10 0.0373(7) 0.0614(13) 0.0572(12) 0.0072(10) 0.0039(8) 0.0051(7)
C11 0.0404(8) 0.0694(14) 0.0437(11) 0.0030(9) -0.0058(7) 0.0034(8)
C12 0.0452(8) 0.0603(12) 0.0314(8) -0.0048(8) 0.0008(7) -0.0003(7)
C13 0.0712(14) 0.113(2) 0.0675(17) 0.0282(16) 0.0403(13) 0.0456(16)
F1 0.098(2) 0.151(4) 0.0568(19) -0.032(2) 0.0294(16) -0.013(3)
F2 0.0780(19) 0.227(9) 0.086(3) 0.028(3) 0.0347(19) 0.101(4)
F3 0.172(6) 0.098(3) 0.107(4) 0.032(3) 0.096(5) 0.013(4)
F1A 0.104(6) 0.239(13) 0.056(3) 0.013(7) 0.034(4) 0.087(7)
F2A 0.212(10) 0.222(11) 0.204(11) -0.032(9) 0.175(10) -0.069(9)
F3A 0.269(16) 0.155(8) 0.125(8) 0.023(6) 0.134(10) 0.113(11)
C14 0.0865(19) 0.151(4) 0.0552(17) 0.000(2) -0.0164(15) 0.047(2)
F4 0.108(4) 0.188(9) 0.042(3) 0.045(5) 0.008(3) 0.054(4)
F5 0.078(4) 0.294(12) 0.077(4) -0.004(6) -0.040(3) 0.007(6)
F6 0.368(16) 0.114(6) 0.092(5) -0.008(5) -0.078(10) 0.131(9)
F4A 0.069(3) 0.234(12) 0.100(7) 0.058(7) -0.006(3) 0.066(5)
F5A 0.137(5) 0.210(10) 0.122(6) 0.117(8) -0.009(4) -0.023(5)
F6A 0.229(14) 0.358(19) 0.081(6) -0.084(8) -0.084(7) 0.148(12)
C15 0.0331(6) 0.0394(8) 0.0316(8) -0.0062(6) 0.0110(5) -0.0038(5)
C16 0.0368(7) 0.0428(9) 0.0323(8) -0.0037(7) 0.0111(6) -0.0026(6)
C17 0.0337(6) 0.0560(11) 0.0344(8) -0.0081(7) 0.0075(6) -0.0019(6)
C18 0.0375(7) 0.0566(11) 0.0456(10) -0.0111(8) 0.0112(7) -0.0115(7)
C19 0.0447(8) 0.0419(10) 0.0511(11) -0.0027(8) 0.0144(7) -0.0095(7)
C20 0.0395(7) 0.0431(9) 0.0392(9) 0.0008(7) 0.0082(6) -0.0020(6)
C21 0.0440(9) 0.0723(15) 0.0473(12) -0.0024(10) -0.0034(8) -0.0029(9)
F7 0.0320(13) 0.197(9) 0.090(4) 0.065(5) -0.0003(17) -0.010(3)
F8 0.146(6) 0.135(5) 0.038(2) -0.003(2) 0.023(3) 0.054(4)
F9 0.108(3) 0.064(2) 0.085(4) 0.020(2) -0.036(3) -0.004(3)
F7A 0.061(2) 0.237(11) 0.071(4) 0.089(6) 0.015(2) -0.007(4)
F8A 0.133(5) 0.142(6) 0.089(4) -0.013(4) -0.036(4) 0.088(5)
F9A 0.089(4) 0.162(7) 0.075(3) 0.017(4) -0.049(3) -0.054(4)
C22 0.0705(12) 0.0474(12) 0.0664(15) 0.0005(10) 0.0136(11) -0.0184(10)
F10 0.1098(12) 0.0668(11) 0.1075(14) 0.0344(9) -0.0027(10) -0.0235(9)
F11 0.0824(10) 0.0905(13) 0.1537(19) 0.0382(13) 0.0502(11) -0.0198(9)
F12 0.1559(17) 0.0554(9) 0.1115(15) -0.0138(9) 0.0392(13) -0.0349(10)

loop_
_atom_type_symbol
_atom_type_description
_atom_type_scat_dispersion_real
_atom_type_scat_dispersion_imag
_atom_type_scat_source
C C 0.0033 0.0016 'International Tables Vol C Tables 4.2.6.8 and 6.1.1.4'
H H 0.0000 0.0000 'International Tables Vol C Tables 4.2.6.8 and 6.1.1.4'
N N 0.0061 0.0033 'International Tables Vol C Tables 4.2.6.8 and 6.1.1.4'
O O 0.0106 0.0060 'International Tables Vol C Tables 4.2.6.8 and 6.1.1.4'
F F 0.0171 0.0103 'International Tables Vol C Tables 4.2.6.8 and 6.1.1.4'
P P 0.1023 0.0942 'International Tables Vol C Tables 4.2.6.8 and 6.1.1.4'

loop_
_geom_angle_atom_site_label_1
_geom_angle_atom_site_label_2
_geom_angle_atom_site_label_3
_geom_angle
_geom_angle_site_symmetry_1
_geom_angle_site_symmetry_3
_geom_angle_publ_flag
O1 P1 C15 111.91(7) . . ?
O1 P1 C6 114.72(8) . . ?
C15 P1 C6 108.08(8) . . ?
O1 P1 C7 109.15(8) . . ?
C15 P1 C7 106.12(7) . . ?
C6 P1 C7 106.37(8) . . ?
C5 N1 C1 117.5(2) . . ?
N1 C1 C2 123.4(2) . . ?
N1 C1 H1 118.3 . . ?
C2 C1 H1 118.3 . . ?
C3 C2 C1 118.6(2) . . ?
C3 C2 H2 120.7 . . ?
C1 C2 H2 120.7 . . ?
C2 C3 C4 119.7(2) . . ?
C2 C3 H3 120.2 . . ?
C4 C3 H3 120.2 . . ?
C5 C4 C3 118.4(2) . . ?
C5 C4 H4 120.8 . . ?
C3 C4 H4 120.8 . . ?
N1 C5 C4 122.38(18) . . ?
N1 C5 C6 115.93(16) . . ?
C4 C5 C6 121.69(18) . . ?
C5 C6 P1 112.88(11) . . ?
C5 C6 H6A 109.0 . . ?
P1 C6 H6A 109.0 . . ?
C5 C6 H6B 109.0 . . ?
P1 C6 H6B 109.0 . . ?
H6A C6 H6B 107.8 . . ?
C8 C7 C12 119.77(16) . . ?
C8 C7 P1 123.78(13) . . ?
C12 C7 P1 116.45(14) . . ?
C7 C8 C9 119.10(17) . . ?
C7 C8 H8 120.4 . . ?
C9 C8 H8 120.4 . . ?
C10 C9 C8 121.49(19) . . ?
C10 C9 C13 119.99(18) . . ?
C8 C9 C13 118.50(19) . . ?
C9 C10 C11 118.92(17) . . ?
C9 C10 H10 120.5 . . ?
C11 C10 H10 120.5 . . ?
C12 C11 C10 120.42(18) . . ?
C12 C11 C14 119.3(2) . . ?
C10 C11 C14 120.2(2) . . ?
C11 C12 C7 120.25(18) . . ?
C11 C12 H12 119.9 . . ?
C7 C12 H12 119.9 . . ?
F1A C13 F3A 120.7(9) . . ?
F3 C13 F2 111.6(5) . . ?
F1A C13 F2A 99.4(8) . . ?
F3A C13 F2A 101.0(9) . . ?
F3 C13 F1 98.7(4) . . ?
F2 C13 F1 102.3(5) . . ?
F1A C13 C9 117.1(3) . . ?
F3A C13 C9 111.8(6) . . ?
F3 C13 C9 115.4(3) . . ?
F2 C13 C9 116.8(4) . . ?
F2A C13 C9 102.2(5) . . ?
F1 C13 C9 109.5(2) . . ?
F4 C14 F6 113.5(9) . . ?
F4A C14 F6A 108.9(7) . . ?
F4 C14 F5 101.5(6) . . ?
F6A C14 F5A 109.1(10) . . ?
F4A C14 C11 115.0(5) . . ?
F4 C14 C11 115.2(4) . . ?
F6 C14 C11 113.3(4) . . ?
F6A C14 C11 109.9(7) . . ?
F5 C14 C11 108.4(6) . . ?
F5A C14 C11 108.5(4) . . ?
C16 C15 C20 120.52(15) . . ?
C16 C15 P1 123.16(13) . . ?
C20 C15 P1 116.24(13) . . ?
C15 C16 C17 119.37(17) . . ?
C15 C16 H16 120.3 . . ?
C17 C16 H16 120.3 . . ?
C18 C17 C16 120.87(16) . . ?
C18 C17 C21 120.41(16) . . ?
C16 C17 C21 118.72(18) . . ?
C17 C18 C19 119.49(15) . . ?
C17 C18 H18 120.3 . . ?
C19 C18 H18 120.3 . . ?
C18 C19 C20 120.78(17) . . ?
C18 C19 C22 118.81(17) . . ?
C20 C19 C22 120.40(19) . . ?
C15 C20 C19 118.90(17) . . ?
C15 C20 H20 120.6 . . ?
C19 C20 H20 120.6 . . ?
F7A C21 F8A 115.7(7) . . ?
F7 C21 F8 107.9(6) . . ?
F7A C21 F9A 105.3(6) . . ?
F8A C21 F9A 103.5(5) . . ?
F7 C21 F9 105.4(5) . . ?
F7A C21 C17 113.7(4) . . ?
F7 C21 C17 117.7(4) . . ?
F8A C21 C17 109.9(3) . . ?
F8 C21 C17 112.7(4) . . ?
F9A C21 C17 107.8(4) . . ?
F9 C21 C17 113.6(2) . . ?
F11 C22 F10 106.2(2) . . ?
F11 C22 F12 107.4(2) . . ?
F10 C22 F12 104.3(2) . . ?
F11 C22 C19 112.9(2) . . ?
F10 C22 C19 113.71(17) . . ?
F12 C22 C19 111.8(2) . . ?

loop_
_geom_bond_atom_site_label_1
_geom_bond_atom_site_label_2
_geom_bond_distance
_geom_bond_site_symmetry_2
_geom_bond_publ_flag
P1 O1 1.4874(14) . ?
P1 C15 1.8070(15) . ?
P1 C6 1.8077(18) . ?
P1 C7 1.8178(17) . ?
N1 C5 1.334(3) . ?
N1 C1 1.344(3) . ?
C1 C2 1.379(4) . ?
C1 H1 0.9400 . ?
C2 C3 1.347(4) . ?
C2 H2 0.9400 . ?
C3 C4 1.392(3) . ?
C3 H3 0.9400 . ?
C4 C5 1.387(3) . ?
C4 H4 0.9400 . ?
C5 C6 1.510(2) . ?
C6 H6A 0.9800 . ?
C6 H6B 0.9800 . ?
C7 C8 1.383(2) . ?
C7 C12 1.389(2) . ?
C8 C9 1.389(2) . ?
C8 H8 0.9400 . ?
C9 C10 1.376(3) . ?
C9 C13 1.506(3) . ?
C10 C11 1.384(3) . ?
C10 H10 0.9400 . ?
C11 C12 1.380(3) . ?
C11 C14 1.507(4) . ?
C12 H12 0.9400 . ?
C13 F1A 1.152(7) . ?
C13 F3A 1.221(12) . ?
C13 F3 1.269(5) . ?
C13 F2 1.279(5) . ?
C13 F2A 1.432(10) . ?
C13 F1 1.446(6) . ?
C14 F4A 1.233(7) . ?
C14 F4 1.263(8) . ?
C14 F6 1.279(8) . ?
C14 F6A 1.292(12) . ?
C14 F5 1.356(9) . ?
C14 F5A 1.387(10) . ?
C15 C16 1.383(2) . ?
C15 C20 1.390(2) . ?
C16 C17 1.393(2) . ?
C16 H16 0.9400 . ?
C17 C18 1.372(3) . ?
C17 C21 1.501(3) . ?
C18 C19 1.382(3) . ?
C18 H18 0.9400 . ?
C19 C20 1.396(2) . ?
C19 C22 1.484(3) . ?
C20 H20 0.9400 . ?
C21 F7A 1.224(6) . ?
C21 F7 1.259(5) . ?
C21 F8A 1.260(6) . ?
C21 F8 1.333(7) . ?
C21 F9A 1.352(7) . ?
C21 F9 1.394(5) . ?
C22 F11 1.315(3) . ?
C22 F10 1.328(3) . ?
C22 F12 1.334(3) . ?

loop_
_geom_hbond_atom_site_label_D
_geom_hbond_atom_site_label_H
_geom_hbond_atom_site_label_A
_geom_hbond_distance_DH
_geom_hbond_distance_HA
_geom_hbond_distance_DA
_geom_hbond_angle_DHA
_geom_hbond_site_symmetry_A
C6 H6A O1 0.98 2.45 3.364(2) 155.7 4_566
C8 H8 O1 0.94 2.26 3.188(2) 168.0 4_566
C12 H12 O1 0.94 2.48 2.930(2) 109.1 .
C16 H16 F9 0.94 2.44 2.766(5) 100.1 .
C16 H16 N1 0.94 2.42 3.193(3) 139.4 .
C18 H18 F9A 0.94 2.27 2.611(7) 100.9 .

loop_
_geom_torsion_atom_site_label_1
_geom_torsion_atom_site_label_2
_geom_torsion_atom_site_label_3
_geom_torsion_atom_site_label_4
_geom_torsion
_geom_torsion_site_symmetry_1
_geom_torsion_site_symmetry_2
_geom_torsion_site_symmetry_3
_geom_torsion_site_symmetry_4
_geom_torsion_publ_flag
C5 N1 C1 C2 -1.0(3) . . . . ?
N1 C1 C2 C3 -0.1(4) . . . . ?
C1 C2 C3 C4 1.3(4) . . . . ?
C2 C3 C4 C5 -1.5(3) . . . . ?
C1 N1 C5 C4 0.8(3) . . . . ?
C1 N1 C5 C6 -179.13(17) . . . . ?
C3 C4 C5 N1 0.4(3) . . . . ?
C3 C4 C5 C6 -179.66(17) . . . . ?
N1 C5 C6 P1 109.07(16) . . . . ?
C4 C5 C6 P1 -70.86(19) . . . . ?
O1 P1 C6 C5 53.98(15) . . . . ?
C15 P1 C6 C5 -71.65(14) . . . . ?
C7 P1 C6 C5 174.76(12) . . . . ?
O1 P1 C7 C8 177.77(15) . . . . ?
C15 P1 C7 C8 -61.46(17) . . . . ?
C6 P1 C7 C8 53.48(17) . . . . ?
O1 P1 C7 C12 -2.75(16) . . . . ?
C15 P1 C7 C12 118.02(14) . . . . ?
C6 P1 C7 C12 -127.04(15) . . . . ?
C12 C7 C8 C9 1.9(3) . . . . ?
P1 C7 C8 C9 -178.65(14) . . . . ?
C7 C8 C9 C10 -0.8(3) . . . . ?
C7 C8 C9 C13 -179.4(2) . . . . ?
C8 C9 C10 C11 -1.1(3) . . . . ?
C13 C9 C10 C11 177.5(2) . . . . ?
C9 C10 C11 C12 1.9(3) . . . . ?
C9 C10 C11 C14 -174.9(3) . . . . ?
C10 C11 C12 C7 -0.8(3) . . . . ?
C14 C11 C12 C7 176.0(3) . . . . ?
C8 C7 C12 C11 -1.1(3) . . . . ?
P1 C7 C12 C11 179.38(16) . . . . ?
C10 C9 C13 F1A -175.2(10) . . . . ?
C8 C9 C13 F1A 3.5(11) . . . . ?
C10 C9 C13 F3A -29.9(10) . . . . ?
C8 C9 C13 F3A 148.8(9) . . . . ?
C10 C9 C13 F3 132.2(5) . . . . ?
C8 C9 C13 F3 -49.2(6) . . . . ?
C10 C9 C13 F2 -2.0(7) . . . . ?
C8 C9 C13 F2 176.7(6) . . . . ?
C10 C9 C13 F2A 77.5(8) . . . . ?
C8 C9 C13 F2A -103.9(7) . . . . ?
C10 C9 C13 F1 -117.6(3) . . . . ?
C8 C9 C13 F1 61.1(4) . . . . ?
C12 C11 C14 F4A 165.6(9) . . . . ?
C10 C11 C14 F4A -17.6(10) . . . . ?
C12 C11 C14 F4 0.7(8) . . . . ?
C10 C11 C14 F4 177.5(7) . . . . ?
C12 C11 C14 F6 -132.5(12) . . . . ?
C10 C11 C14 F6 44.3(13) . . . . ?
C12 C11 C14 F6A 42.4(12) . . . . ?
C10 C11 C14 F6A -140.8(11) . . . . ?
C12 C11 C14 F5 113.6(7) . . . . ?
C10 C11 C14 F5 -69.6(7) . . . . ?
C12 C11 C14 F5A -76.8(8) . . . . ?
C10 C11 C14 F5A 100.0(8) . . . . ?
O1 P1 C15 C16 -125.55(14) . . . . ?
C6 P1 C15 C16 1.71(15) . . . . ?
C7 P1 C15 C16 115.48(14) . . . . ?
O1 P1 C15 C20 51.33(15) . . . . ?
C6 P1 C15 C20 178.60(12) . . . . ?
C7 P1 C15 C20 -67.64(14) . . . . ?
C20 C15 C16 C17 -0.5(2) . . . . ?
P1 C15 C16 C17 176.21(12) . . . . ?
C15 C16 C17 C18 1.5(3) . . . . ?
C15 C16 C17 C21 -178.47(16) . . . . ?
C16 C17 C18 C19 -0.2(3) . . . . ?
C21 C17 C18 C19 179.69(18) . . . . ?
C17 C18 C19 C20 -1.9(3) . . . . ?
C17 C18 C19 C22 178.79(19) . . . . ?
C16 C15 C20 C19 -1.5(3) . . . . ?
P1 C15 C20 C19 -178.51(13) . . . . ?
C18 C19 C20 C15 2.8(3) . . . . ?
C22 C19 C20 C15 -177.92(18) . . . . ?
C18 C17 C21 F7A 116.1(6) . . . . ?
C16 C17 C21 F7A -63.9(6) . . . . ?
C18 C17 C21 F7 -35.1(6) . . . . ?
C16 C17 C21 F7 144.9(5) . . . . ?
C18 C17 C21 F8A -112.4(6) . . . . ?
C16 C17 C21 F8A 67.5(6) . . . . ?
C18 C17 C21 F8 91.6(5) . . . . ?
C16 C17 C21 F8 -88.5(5) . . . . ?
C18 C17 C21 F9A -0.2(5) . . . . ?
C16 C17 C21 F9A 179.7(4) . . . . ?
C18 C17 C21 F9 -158.9(4) . . . . ?
C16 C17 C21 F9 21.0(4) . . . . ?
C18 C19 C22 F11 64.1(3) . . . . ?
C20 C19 C22 F11 -115.2(2) . . . . ?
C18 C19 C22 F10 -174.9(2) . . . . ?
C20 C19 C22 F10 5.8(3) . . . . ?
C18 C19 C22 F12 -57.1(3) . . . . ?
C20 C19 C22 F12 123.6(2) . . . . ?
